data_4135225
loop_
_publ_author_name
'Morstein, Johannes'
'H\"ofler, Denis'
'Ueno, Kohei'
'Jurss, Jonah W.'
'Walvoord, Ryan R.'
'Bruemmer, Kevin J.'
'Rezgui, Samir P.'
'Brewer, Thomas F.'
'Saitoe, Minoru'
'Michel, Brian W.'
'Chang, Christopher J.'

_publ_section_title
;
 Ligand-Directed Approach to Activity-Based Sensing: Developing
 Palladacycle Fluorescent Probes That Enable Endogenous Carbon Monoxide
 Detection.
;
_journal_issue 37
_journal_name_full 'Journal of the American Chemical Society'
_journal_page_first 15917
_journal_page_last 15930
_journal_paper_doi 10.1021/jacs.0c06405
_journal_volume 142
_journal_year 2020
_chemical_formula_sum 'C23 H26 B F2 N3 O2'
_chemical_formula_weight 425.28
_chemical_name_common rxnCOP1
_space_group_IT_number 2
_space_group_name_Hall '-P 1'
_space_group_name_H-M_alt 'P -1'
_symmetry_cell_setting triclinic
_symmetry_space_group_name_H-M 'P -1'
_atom_sites_solution_hydrogens geom
_atom_sites_solution_primary direct
_atom_sites_solution_secondary difmap
_audit_creation_method SHELXL-97
_cell_angle_alpha 98.326(2)
_cell_angle_beta 91.920(2)
_cell_angle_gamma 100.133(2)
_cell_formula_units_Z 2
_cell_length_a 6.815
_cell_length_b 7.825
_cell_length_c 20.2310(10)
_cell_measurement_reflns_used 9929
_cell_measurement_temperature 100(2)
_cell_measurement_theta_max 25.36
_cell_measurement_theta_min 2.71
_cell_volume 1048.92(5)
_computing_cell_refinement 'Bruker SAINT'
_computing_data_collection 'Bruker APEX2'
_computing_data_reduction 'Bruker SAINT'
_computing_molecular_graphics ORTEP-32
_computing_publication_material WinGX
_computing_structure_refinement SHELXL-97
_computing_structure_solution SIR-2011
_diffrn_ambient_temperature 100(2)
_diffrn_detector_area_resol_mean 8.366
_diffrn_measured_fraction_theta_full 0.999
_diffrn_measured_fraction_theta_max 0.997
_diffrn_measurement_device_type 'Bruker APEX-II CCD'
_diffrn_measurement_method 'phi and omega scans'
_diffrn_radiation_monochromator 'QUAZAR multilayer mirrors'
_diffrn_radiation_source 'microfocus sealed tube'
_diffrn_radiation_type MoK\a
_diffrn_radiation_wavelength 0.71073
_diffrn_reflns_av_R_equivalents 0.0412
_diffrn_reflns_av_sigmaI/netI 0.0311
_diffrn_reflns_limit_h_max 8
_diffrn_reflns_limit_h_min -8
_diffrn_reflns_limit_k_max 9
_diffrn_reflns_limit_k_min -9
_diffrn_reflns_limit_l_max 24
_diffrn_reflns_limit_l_min -24
_diffrn_reflns_number 17611
_diffrn_reflns_theta_full 25.00
_diffrn_reflns_theta_max 25.39
_diffrn_reflns_theta_min 2.04
_exptl_absorpt_coefficient_mu 0.098
_exptl_absorpt_correction_T_max 0.9816
_exptl_absorpt_correction_T_min 0.9750
_exptl_absorpt_correction_type multi-scan
_exptl_absorpt_process_details SADABS
_exptl_crystal_colour red
_exptl_crystal_density_diffrn 1.347
_exptl_crystal_density_method 'not measured'
_exptl_crystal_description shards
_exptl_crystal_F_000 448
_exptl_crystal_size_max 0.26
_exptl_crystal_size_mid 0.22
_exptl_crystal_size_min 0.19
_refine_diff_density_max 0.340
_refine_diff_density_min -0.304
_refine_diff_density_rms 0.045
_refine_ls_extinction_method none
_refine_ls_goodness_of_fit_ref 1.030
_refine_ls_hydrogen_treatment mixed
_refine_ls_matrix_type full
_refine_ls_number_parameters 290
_refine_ls_number_reflns 3866
_refine_ls_number_restraints 0
_refine_ls_restrained_S_all 1.030
_refine_ls_R_factor_all 0.0453
_refine_ls_R_factor_gt 0.0380
_refine_ls_shift/su_max 0.000
_refine_ls_shift/su_mean 0.000
_refine_ls_structure_factor_coef Fsqd
_refine_ls_weighting_details 'calc w=1/[\s^2^(Fo^2^)+(0.0405P)^2^+0.6515P] where P=(Fo^2^+2Fc^2^)/3'
_refine_ls_weighting_scheme calc
_refine_ls_wR_factor_gt 0.0928
_refine_ls_wR_factor_ref 0.0984
_reflns_number_gt 3352
_reflns_number_total 3866
_reflns_threshold_expression >2sigma(I)
_cod_data_source_file ja0c06405_si_004.cif
_cod_data_source_block shelxl
_cod_depositor_comments
;
The following automatic conversions were performed:

data item '_symmetry_cell_setting' value 'Triclinic' was changed to
'triclinic' in accordance with the
/home/data/users/saulius/crontab/automatic-downloads/rss-feeds/ACS/lib/dictionaries/cif_core.dic
dictionary named 'cif_core.dic' version 2.4.2 last updated on
2011-04-26.

Automatic conversion script
Id: cif_fix_values 7556 2019-12-06 15:28:31Z antanas 

 Adding full bibliography for 4135223--4135225.cif.
;
_cod_original_sg_symbol_H-M P-1
_cod_database_code 4135225

loop_
_symmetry_equiv_pos_as_xyz
'x, y, z'
'-x, -y, -z'

loop_
_atom_site_label
_atom_site_type_symbol
_atom_site_fract_x
_atom_site_fract_y
_atom_site_fract_z
_atom_site_U_iso_or_equiv
_atom_site_adp_type
_atom_site_occupancy
_atom_site_symmetry_multiplicity
_atom_site_calc_flag
_atom_site_refinement_flags
_atom_site_disorder_assembly
_atom_site_disorder_group
C1 C 0.0930(2) 0.8559(2) 0.69357(8) 0.0194(3) Uani 1 1 d . . .
C2 C 0.0050(2) 0.9854(2) 0.66028(9) 0.0260(4) Uani 1 1 d . . .
H2A H 0.0617 1.1047 0.6823 0.039 Uiso 1 1 calc R . .
H2B H -0.1401 0.9638 0.6636 0.039 Uiso 1 1 calc R . .
H2C H 0.0357 0.9728 0.6130 0.039 Uiso 1 1 calc R . .
C3 C 0.0339(2) 0.7902(2) 0.75161(8) 0.0211(4) Uani 1 1 d . . .
H3 H -0.0715 0.8213 0.7776 0.025 Uiso 1 1 calc R . .
C4 C 0.1536(2) 0.6720(2) 0.76528(7) 0.0177(3) Uani 1 1 d . . .
C5 C 0.1238(2) 0.5630(2) 0.82040(8) 0.0250(4) Uani 1 1 d . . .
H5A H 0.2296 0.6073 0.8559 0.038 Uiso 1 1 calc R . .
H5B H 0.1288 0.4405 0.8027 0.038 Uiso 1 1 calc R . .
H5C H -0.0064 0.5697 0.8387 0.038 Uiso 1 1 calc R . .
C6 C 0.2917(2) 0.66931(19) 0.71393(7) 0.0142(3) Uani 1 1 d . . .
C7 C 0.4463(2) 0.57249(19) 0.70137(7) 0.0128(3) Uani 1 1 d . . .
C8 C 0.5534(2) 0.58152(19) 0.64426(7) 0.0134(3) Uani 1 1 d . . .
C9 C 0.7182(2) 0.5025(2) 0.62077(7) 0.0158(3) Uani 1 1 d . . .
C10 C 0.8195(2) 0.3732(2) 0.64975(8) 0.0211(4) Uani 1 1 d . . .
H10A H 0.9488 0.3710 0.6302 0.032 Uiso 1 1 calc R . .
H10B H 0.7358 0.2561 0.6397 0.032 Uiso 1 1 calc R . .
H10C H 0.8402 0.4078 0.6984 0.032 Uiso 1 1 calc R . .
C11 C 0.7677(2) 0.5663(2) 0.56277(8) 0.0195(3) Uani 1 1 d . . .
H11 H 0.8713 0.5367 0.5355 0.023 Uiso 1 1 calc R . .
C12 C 0.6408(2) 0.6825(2) 0.55001(7) 0.0179(3) Uani 1 1 d . . .
C13 C 0.6472(3) 0.7884(2) 0.49449(8) 0.0253(4) Uani 1 1 d . . .
H13A H 0.7173 0.9085 0.5107 0.038 Uiso 1 1 calc R . .
H13B H 0.5107 0.7912 0.4784 0.038 Uiso 1 1 calc R . .
H13C H 0.7178 0.7354 0.4578 0.038 Uiso 1 1 calc R . .
C14 C 0.4971(2) 0.4697(2) 0.75387(7) 0.0138(3) Uani 1 1 d . . .
C15 C 0.5704(2) 0.56147(19) 0.81629(7) 0.0127(3) Uani 1 1 d . . .
H15 H 0.5961 0.6862 0.8222 0.015 Uiso 1 1 calc R . .
C16 C 0.6076(2) 0.47835(19) 0.87050(7) 0.0129(3) Uani 1 1 d . . .
C17 C 0.6820(2) 0.60113(19) 0.93566(7) 0.0140(3) Uani 1 1 d . . .
C18 C 0.5702(2) 0.29345(19) 0.86157(7) 0.0140(3) Uani 1 1 d . . .
C19 C 0.5911(2) 0.1889(2) 0.91797(7) 0.0157(3) Uani 1 1 d . . .
H19A H 0.4995 0.2195 0.9529 0.019 Uiso 1 1 calc R . .
H19B H 0.5509 0.0621 0.9005 0.019 Uiso 1 1 calc R . .
C20 C 0.4988(2) 0.2016(2) 0.79846(7) 0.0170(3) Uani 1 1 d . . .
H20 H 0.4744 0.0768 0.7919 0.020 Uiso 1 1 calc R . .
C21 C 0.4622(2) 0.2872(2) 0.74492(7) 0.0171(3) Uani 1 1 d . . .
H21 H 0.4137 0.2214 0.7026 0.021 Uiso 1 1 calc R . .
C22 C 0.8065(2) 0.1468(2) 1.01192(7) 0.0179(3) Uani 1 1 d . . .
H22A H 0.9419 0.1787 1.0332 0.027 Uiso 1 1 calc R . .
H22B H 0.7689 0.0186 1.0019 0.027 Uiso 1 1 calc R . .
H22C H 0.7128 0.1931 1.0423 0.027 Uiso 1 1 calc R . .
C23 C 0.9442(2) 0.1603(2) 0.90221(8) 0.0206(3) Uani 1 1 d . . .
H23A H 0.9338 0.2091 0.8606 0.031 Uiso 1 1 calc R . .
H23B H 0.9143 0.0317 0.8924 0.031 Uiso 1 1 calc R . .
H23C H 1.0800 0.1986 0.9228 0.031 Uiso 1 1 calc R . .
B1 B 0.3590(3) 0.8170(2) 0.60709(8) 0.0158(4) Uani 1 1 d . . .
N1 N 0.24776(18) 0.78288(16) 0.67060(6) 0.0153(3) Uani 1 1 d . . .
N2 N 0.51090(18) 0.69084(16) 0.59858(6) 0.0142(3) Uani 1 1 d . . .
N3 N 0.80017(18) 0.22275(17) 0.94876(6) 0.0150(3) Uani 1 1 d . . .
O1 O 0.64522(17) 0.75251(14) 0.94050(5) 0.0206(3) Uani 1 1 d . . .
O2 O 0.78036(16) 0.54639(14) 0.97997(5) 0.0200(3) Uani 1 1 d . . .
F1 F 0.22594(14) 0.78652(12) 0.55154(4) 0.0232(2) Uani 1 1 d . . .
F2 F 0.46106(14) 0.99049(11) 0.61547(4) 0.0221(2) Uani 1 1 d . . .
H1 H 0.826(3) 0.348(3) 0.9608(9) 0.029(5) Uiso 1 1 d . . .

loop_
_atom_site_aniso_label
_atom_site_aniso_U_11
_atom_site_aniso_U_22
_atom_site_aniso_U_33
_atom_site_aniso_U_23
_atom_site_aniso_U_13
_atom_site_aniso_U_12
C1 0.0133(7) 0.0174(8) 0.0254(8) -0.0037(6) -0.0032(6) 0.0038(6)
C2 0.0207(8) 0.0213(9) 0.0367(10) 0.0010(7) -0.0046(7) 0.0096(7)
C3 0.0131(7) 0.0266(9) 0.0225(8) -0.0030(7) 0.0037(6) 0.0056(7)
C4 0.0121(7) 0.0217(8) 0.0167(8) -0.0017(6) -0.0006(6) 0.0000(6)
C5 0.0180(8) 0.0399(11) 0.0184(8) 0.0073(7) 0.0061(6) 0.0050(7)
C6 0.0139(7) 0.0149(8) 0.0130(7) 0.0017(6) -0.0016(6) 0.0013(6)
C7 0.0127(7) 0.0109(7) 0.0129(7) -0.0005(6) -0.0027(6) -0.0005(6)
C8 0.0141(7) 0.0128(7) 0.0126(7) 0.0004(6) -0.0025(6) 0.0022(6)
C9 0.0141(7) 0.0147(8) 0.0167(7) -0.0019(6) -0.0006(6) 0.0014(6)
C10 0.0180(8) 0.0208(9) 0.0252(8) 0.0012(7) 0.0014(7) 0.0078(7)
C11 0.0184(8) 0.0201(8) 0.0186(8) -0.0017(6) 0.0064(6) 0.0025(6)
C12 0.0210(8) 0.0166(8) 0.0138(7) -0.0007(6) 0.0019(6) -0.0008(6)
C13 0.0334(10) 0.0253(9) 0.0168(8) 0.0068(7) 0.0059(7) 0.0008(7)
C14 0.0111(7) 0.0171(8) 0.0138(7) 0.0030(6) 0.0017(6) 0.0032(6)
C15 0.0105(7) 0.0122(7) 0.0156(7) 0.0024(6) 0.0024(6) 0.0019(6)
C16 0.0094(7) 0.0150(8) 0.0139(7) 0.0019(6) 0.0016(6) 0.0017(6)
C17 0.0124(7) 0.0150(8) 0.0148(7) 0.0034(6) 0.0022(6) 0.0015(6)
C18 0.0121(7) 0.0150(8) 0.0151(7) 0.0027(6) 0.0010(6) 0.0023(6)
C19 0.0168(7) 0.0147(8) 0.0148(7) 0.0021(6) -0.0010(6) 0.0008(6)
C20 0.0200(8) 0.0122(8) 0.0182(8) 0.0019(6) 0.0006(6) 0.0019(6)
C21 0.0196(8) 0.0171(8) 0.0129(7) -0.0009(6) -0.0020(6) 0.0018(6)
C22 0.0241(8) 0.0153(8) 0.0141(7) 0.0044(6) -0.0032(6) 0.0024(6)
C23 0.0216(8) 0.0229(9) 0.0191(8) 0.0055(7) 0.0027(6) 0.0068(7)
B1 0.0181(9) 0.0141(9) 0.0150(8) 0.0028(7) -0.0027(7) 0.0027(7)
N1 0.0137(6) 0.0149(7) 0.0171(6) 0.0004(5) -0.0015(5) 0.0041(5)
N2 0.0162(6) 0.0150(7) 0.0110(6) 0.0019(5) -0.0007(5) 0.0019(5)
N3 0.0180(7) 0.0129(7) 0.0140(6) 0.0032(5) -0.0013(5) 0.0022(5)
O1 0.0290(6) 0.0153(6) 0.0174(6) -0.0008(4) -0.0027(5) 0.0075(5)
O2 0.0270(6) 0.0161(6) 0.0159(5) 0.0016(4) -0.0072(5) 0.0035(5)
F1 0.0266(5) 0.0258(5) 0.0179(5) 0.0034(4) -0.0070(4) 0.0079(4)
F2 0.0284(5) 0.0142(5) 0.0228(5) 0.0025(4) 0.0025(4) 0.0021(4)

loop_
_atom_type_symbol
_atom_type_description
_atom_type_scat_dispersion_real
_atom_type_scat_dispersion_imag
_atom_type_scat_source
C C 0.0033 0.0016 'International Tables Vol C Tables 4.2.6.8 and 6.1.1.4'
H H 0.0000 0.0000 'International Tables Vol C Tables 4.2.6.8 and 6.1.1.4'
B B 0.0013 0.0007 'International Tables Vol C Tables 4.2.6.8 and 6.1.1.4'
N N 0.0061 0.0033 'International Tables Vol C Tables 4.2.6.8 and 6.1.1.4'
O O 0.0106 0.0060 'International Tables Vol C Tables 4.2.6.8 and 6.1.1.4'
F F 0.0171 0.0103 'International Tables Vol C Tables 4.2.6.8 and 6.1.1.4'

loop_
_geom_angle_atom_site_label_1
_geom_angle_atom_site_label_2
_geom_angle_atom_site_label_3
_geom_angle
_geom_angle_site_symmetry_1
_geom_angle_site_symmetry_3
_geom_angle_publ_flag
N1 C1 C3 108.83(14) . . ?
N1 C1 C2 123.78(15) . . ?
C3 C1 C2 127.39(14) . . ?
C1 C2 H2A 109.5 . . ?
C1 C2 H2B 109.5 . . ?
H2A C2 H2B 109.5 . . ?
C1 C2 H2C 109.5 . . ?
H2A C2 H2C 109.5 . . ?
H2B C2 H2C 109.5 . . ?
C4 C3 C1 109.04(13) . . ?
C4 C3 H3 125.5 . . ?
C1 C3 H3 125.5 . . ?
C3 C4 C6 105.78(14) . . ?
C3 C4 C5 124.51(14) . . ?
C6 C4 C5 129.54(14) . . ?
C4 C5 H5A 109.5 . . ?
C4 C5 H5B 109.5 . . ?
H5A C5 H5B 109.5 . . ?
C4 C5 H5C 109.5 . . ?
H5A C5 H5C 109.5 . . ?
H5B C5 H5C 109.5 . . ?
N1 C6 C7 120.69(13) . . ?
N1 C6 C4 107.86(13) . . ?
C7 C6 C4 131.41(14) . . ?
C8 C7 C6 121.16(13) . . ?
C8 C7 C14 121.80(13) . . ?
C6 C7 C14 116.93(12) . . ?
C7 C8 N2 119.99(13) . . ?
C7 C8 C9 132.37(14) . . ?
N2 C8 C9 107.58(12) . . ?
C11 C9 C8 106.07(13) . . ?
C11 C9 C10 124.32(14) . . ?
C8 C9 C10 129.60(14) . . ?
C9 C10 H10A 109.5 . . ?
C9 C10 H10B 109.5 . . ?
H10A C10 H10B 109.5 . . ?
C9 C10 H10C 109.5 . . ?
H10A C10 H10C 109.5 . . ?
H10B C10 H10C 109.5 . . ?
C9 C11 C12 109.09(13) . . ?
C9 C11 H11 125.5 . . ?
C12 C11 H11 125.5 . . ?
N2 C12 C11 109.03(13) . . ?
N2 C12 C13 123.41(14) . . ?
C11 C12 C13 127.51(14) . . ?
C12 C13 H13A 109.5 . . ?
C12 C13 H13B 109.5 . . ?
H13A C13 H13B 109.5 . . ?
C12 C13 H13C 109.5 . . ?
H13A C13 H13C 109.5 . . ?
H13B C13 H13C 109.5 . . ?
C15 C14 C21 118.61(13) . . ?
C15 C14 C7 117.92(13) . . ?
C21 C14 C7 123.32(13) . . ?
C14 C15 C16 122.76(14) . . ?
C14 C15 H15 118.6 . . ?
C16 C15 H15 118.6 . . ?
C15 C16 C18 118.57(13) . . ?
C15 C16 C17 115.23(13) . . ?
C18 C16 C17 126.18(13) . . ?
O1 C17 O2 124.27(14) . . ?
O1 C17 C16 116.46(13) . . ?
O2 C17 C16 119.24(13) . . ?
C20 C18 C16 118.49(13) . . ?
C20 C18 C19 118.14(13) . . ?
C16 C18 C19 123.26(13) . . ?
N3 C19 C18 112.49(12) . . ?
N3 C19 H19A 109.1 . . ?
C18 C19 H19A 109.1 . . ?
N3 C19 H19B 109.1 . . ?
C18 C19 H19B 109.1 . . ?
H19A C19 H19B 107.8 . . ?
C21 C20 C18 122.04(14) . . ?
C21 C20 H20 119.0 . . ?
C18 C20 H20 119.0 . . ?
C14 C21 C20 119.51(14) . . ?
C14 C21 H21 120.2 . . ?
C20 C21 H21 120.2 . . ?
N3 C22 H22A 109.5 . . ?
N3 C22 H22B 109.5 . . ?
H22A C22 H22B 109.5 . . ?
N3 C22 H22C 109.5 . . ?
H22A C22 H22C 109.5 . . ?
H22B C22 H22C 109.5 . . ?
N3 C23 H23A 109.5 . . ?
N3 C23 H23B 109.5 . . ?
H23A C23 H23B 109.5 . . ?
N3 C23 H23C 109.5 . . ?
H23A C23 H23C 109.5 . . ?
H23B C23 H23C 109.5 . . ?
F1 B1 F2 109.34(13) . . ?
F1 B1 N1 110.67(13) . . ?
F2 B1 N1 109.76(12) . . ?
F1 B1 N2 110.66(12) . . ?
F2 B1 N2 109.43(13) . . ?
N1 B1 N2 106.95(12) . . ?
C1 N1 C6 108.48(13) . . ?
C1 N1 B1 126.44(13) . . ?
C6 N1 B1 125.08(12) . . ?
C12 N2 C8 108.23(12) . . ?
C12 N2 B1 125.55(13) . . ?
C8 N2 B1 125.81(12) . . ?
C23 N3 C22 111.19(12) . . ?
C23 N3 C19 112.93(12) . . ?
C22 N3 C19 110.72(12) . . ?
C23 N3 H1 112.3(11) . . ?
C22 N3 H1 107.2(11) . . ?
C19 N3 H1 102.1(11) . . ?

loop_
_geom_bond_atom_site_label_1
_geom_bond_atom_site_label_2
_geom_bond_distance
_geom_bond_site_symmetry_2
_geom_bond_publ_flag
C1 N1 1.3502(19) . ?
C1 C3 1.392(2) . ?
C1 C2 1.491(2) . ?
C2 H2A 0.9800 . ?
C2 H2B 0.9800 . ?
C2 H2C 0.9800 . ?
C3 C4 1.386(2) . ?
C3 H3 0.9500 . ?
C4 C6 1.425(2) . ?
C4 C5 1.497(2) . ?
C5 H5A 0.9800 . ?
C5 H5B 0.9800 . ?
C5 H5C 0.9800 . ?
C6 N1 1.3963(19) . ?
C6 C7 1.411(2) . ?
C7 C8 1.391(2) . ?
C7 C14 1.488(2) . ?
C8 N2 1.4027(19) . ?
C8 C9 1.437(2) . ?
C9 C11 1.370(2) . ?
C9 C10 1.495(2) . ?
C10 H10A 0.9800 . ?
C10 H10B 0.9800 . ?
C10 H10C 0.9800 . ?
C11 C12 1.404(2) . ?
C11 H11 0.9500 . ?
C12 N2 1.3465(19) . ?
C12 C13 1.487(2) . ?
C13 H13A 0.9800 . ?
C13 H13B 0.9800 . ?
C13 H13C 0.9800 . ?
C14 C15 1.389(2) . ?
C14 C21 1.390(2) . ?
C15 C16 1.392(2) . ?
C15 H15 0.9500 . ?
C16 C18 1.408(2) . ?
C16 C17 1.528(2) . ?
C17 O1 1.2441(18) . ?
C17 O2 1.2684(18) . ?
C18 C20 1.397(2) . ?
C18 C19 1.514(2) . ?
C19 N3 1.4993(19) . ?
C19 H19A 0.9900 . ?
C19 H19B 0.9900 . ?
C20 C21 1.391(2) . ?
C20 H20 0.9500 . ?
C21 H21 0.9500 . ?
C22 N3 1.4876(18) . ?
C22 H22A 0.9800 . ?
C22 H22B 0.9800 . ?
C22 H22C 0.9800 . ?
C23 N3 1.4790(19) . ?
C23 H23A 0.9800 . ?
C23 H23B 0.9800 . ?
C23 H23C 0.9800 . ?
B1 F1 1.3856(19) . ?
B1 F2 1.396(2) . ?
B1 N1 1.546(2) . ?
B1 N2 1.549(2) . ?
N3 H1 0.96(2) . ?
